data_7706754
loop_
_publ_author_name
'Song, Wen-Jing'
'Su, Hao'
'Zhou, Pei'
'Zhu, Yan-Hong'
'Khan, Maroof Ahmad'
'Song, Jian-Biao'
'Li, Hui'

_publ_section_title
;
 Controllable synthesis of two adenosine 5'-monophosphate nucleotide
 coordination polymers via pH regulation: crystal structure and chirality.
;
_journal_issue 13
_journal_name_full 'Dalton transactions (Cambridge, England : 2003)'
_journal_page_first 4713
_journal_page_last 4719
_journal_paper_doi 10.1039/d1dt00133g
_journal_volume 50
_journal_year 2021
_chemical_formula_sum 'C20 H27 Cu N7 O15 P'
_chemical_formula_weight 699.99
_space_group_crystal_system orthorhombic
_space_group_IT_number 19
_space_group_name_Hall 'P 2ac 2ab'
_space_group_name_H-M_alt 'P 21 21 21'
_atom_sites_solution_hydrogens mixed
_audit_creation_method SHELXL-2014
_audit_update_record
;
2020-12-07 deposited with the CCDC.	2021-03-02 downloaded from the CCDC.
;
_cell_angle_alpha 90
_cell_angle_beta 90
_cell_angle_gamma 90
_cell_formula_units_Z 4
_cell_length_a 11.2702(11)
_cell_length_b 13.6834(13)
_cell_length_c 19.7364(18)
_cell_measurement_temperature 296(2)
_cell_volume 3043.6(5)
_computing_structure_refinement 'SHELXL-2014 (Sheldrick, 2014)'
_diffrn_ambient_temperature 296(2)
_diffrn_measured_fraction_theta_full 1.000
_diffrn_measured_fraction_theta_max 0.999
_diffrn_radiation_type MoK\a
_diffrn_radiation_wavelength 0.71073
_diffrn_reflns_av_R_equivalents 0.0485
_diffrn_reflns_av_unetI/netI 0.0441
_diffrn_reflns_Laue_measured_fraction_full 1.000
_diffrn_reflns_Laue_measured_fraction_max 0.999
_diffrn_reflns_limit_h_max 14
_diffrn_reflns_limit_h_min -14
_diffrn_reflns_limit_k_max 17
_diffrn_reflns_limit_k_min -17
_diffrn_reflns_limit_l_max 24
_diffrn_reflns_limit_l_min -24
_diffrn_reflns_number 34078
_diffrn_reflns_point_group_measured_fraction_full 1.000
_diffrn_reflns_point_group_measured_fraction_max 0.999
_diffrn_reflns_theta_full 25.242
_diffrn_reflns_theta_max 26.783
_diffrn_reflns_theta_min 1.811
_exptl_absorpt_coefficient_mu 0.849
_exptl_crystal_colour blue-green
_exptl_crystal_density_diffrn 1.528
_exptl_crystal_description rod-shaped
_exptl_crystal_F_000 1440
_exptl_crystal_recrystallization_method 'Re-crystallisation from solvent: ?? ?'
_exptl_crystal_size_max 0.310
_exptl_crystal_size_mid 0.260
_exptl_crystal_size_min 0.220
_refine_diff_density_max 1.882
_refine_diff_density_min -0.652
_refine_diff_density_rms 0.187
_refine_ls_abs_structure_details
;
 Flack x determined using 2221 quotients [(I+)-(I-)]/[(I+)+(I-)]
 (Parsons, Flack and Wagner, Acta Cryst. B69 (2013) 249-259).
;
_refine_ls_abs_structure_Flack 0.011(6)
_refine_ls_extinction_method none
_refine_ls_goodness_of_fit_ref 1.090
_refine_ls_hydrogen_treatment constr
_refine_ls_matrix_type full
_refine_ls_number_parameters 402
_refine_ls_number_reflns 6503
_refine_ls_number_restraints 0
_refine_ls_restrained_S_all 1.090
_refine_ls_R_factor_all 0.0715
_refine_ls_R_factor_gt 0.0589
_refine_ls_shift/su_max 0.000
_refine_ls_shift/su_mean 0.000
_refine_ls_structure_factor_coef Fsqd
_refine_ls_weighting_details 'w=1/[\s^2^(Fo^2^)+(0.1390P)^2^+1.0541P] where P=(Fo^2^+2Fc^2^)/3'
_refine_ls_weighting_scheme calc
_refine_ls_wR_factor_gt 0.1822
_refine_ls_wR_factor_ref 0.1961
_reflns_Friedel_coverage 0.784
_reflns_Friedel_fraction_full 1.000
_reflns_Friedel_fraction_max 0.999
_reflns_number_gt 5556
_reflns_number_total 6503
_reflns_threshold_expression 'I > 2\s(I)'
_cod_data_source_file d1dt00133g2.cif
_cod_data_source_block 1_a
_cod_depositor_comments 'Adding full bibliography for 7706753--7706754.cif.'
_cod_database_code 7706754
_shelx_space_group_comment
;
The symmetry employed for this shelxl refinement is uniquely defined
by the following loop, which should always be used as a source of
symmetry information in preference to the above space-group names.
They are only intended as comments.
;
_shelx_estimated_absorpt_t_min 0.779
_shelx_estimated_absorpt_t_max 0.835
_shelxl_version_number 2014-3

loop_
_space_group_symop_operation_xyz
'x, y, z'
'-x+1/2, -y, z+1/2'
'-x, y+1/2, -z+1/2'
'x+1/2, -y+1/2, -z'

loop_
_atom_site_label
_atom_site_type_symbol
_atom_site_fract_x
_atom_site_fract_y
_atom_site_fract_z
_atom_site_U_iso_or_equiv
_atom_site_adp_type
_atom_site_occupancy
_atom_site_site_symmetry_order
_atom_site_calc_flag
_atom_site_refinement_flags_posn
_atom_site_refinement_flags_adp
_atom_site_refinement_flags_occupancy
_atom_site_disorder_assembly
_atom_site_disorder_group
C1 C 0.7227(7) 0.7117(5) 0.5145(3) 0.0274(15) Uani 1 1 d . . . . .
H00F H 0.6445 0.7389 0.5253 0.033 Uiso 1 1 calc R U . . .
C2 C 0.2319(6) 0.3789(6) 0.2260(3) 0.0266(14) Uani 1 1 d . . . . .
H00G H 0.2734 0.3834 0.1854 0.032 Uiso 1 1 calc R U . . .
C3 C 0.0435(6) 0.3707(5) 0.2822(3) 0.0237(12) Uani 1 1 d . . . . .
C4 C -0.0882(6) 0.3718(5) 0.2831(4) 0.0261(13) Uani 1 1 d . . . . .
C5 C -0.2767(7) 0.3803(8) 0.3411(4) 0.041(2) Uani 1 1 d . . . . .
H1 H -0.3178 0.3842 0.3818 0.049 Uiso 1 1 calc R U . . .
C6 C 0.1102(6) 0.3803(6) 0.2233(4) 0.0271(14) Uani 1 1 d . . . . .
H2 H 0.0721 0.3878 0.1819 0.032 Uiso 1 1 calc R U . . .
C7 C 0.7639(7) 0.7437(5) 0.4453(4) 0.0309(16) Uani 1 1 d . . . . .
H3 H 0.6959 0.7426 0.4144 0.037 Uiso 1 1 calc R U . . .
C8 C 0.9588(7) 0.6345(5) 0.3158(4) 0.0316(15) Uani 1 1 d . . . . .
C9 C 0.8490(7) 0.6608(6) 0.4256(4) 0.0307(15) Uani 1 1 d . . . . .
H4 H 0.9285 0.6769 0.4424 0.037 Uiso 1 1 calc R U . . .
C10 C -0.2759(7) 0.3665(7) 0.2264(4) 0.0332(17) Uani 1 1 d . . . . .
H5 H -0.3172 0.3612 0.1858 0.040 Uiso 1 1 calc R U . . .
C11 C 0.7180(7) 0.6008(5) 0.5084(4) 0.0308(16) Uani 1 1 d . . . . .
H6 H 0.7403 0.5722 0.5521 0.037 Uiso 1 1 calc R U . . .
C12 C 0.7642(7) 0.6343(7) 0.3071(4) 0.0360(17) Uani 1 1 d . . . . .
H7 H 0.6845 0.6357 0.3194 0.043 Uiso 1 1 calc R U . . .
C13 C -0.1542(6) 0.3659(7) 0.2235(4) 0.0317(16) Uani 1 1 d . . . . .
H8 H -0.1159 0.3616 0.1819 0.038 Uiso 1 1 calc R U . . .
C14 C 0.2316(6) 0.3615(7) 0.3414(4) 0.0331(17) Uani 1 1 d . . . . .
H9 H 0.2728 0.3565 0.3821 0.040 Uiso 1 1 calc R U . . .
C15 C 0.1099(6) 0.3585(7) 0.3426(4) 0.0338(17) Uani 1 1 d . . . . .
H10 H 0.0706 0.3483 0.3834 0.041 Uiso 1 1 calc R U . . .
C16 C 0.6030(8) 0.5576(6) 0.4864(4) 0.0351(17) Uani 1 1 d . . . . .
H11 H 0.6108 0.4872 0.4828 0.042 Uiso 1 1 calc R U . . .
H12 H 0.5424 0.5717 0.5199 0.042 Uiso 1 1 calc R U . . .
C17 C -0.1523(6) 0.3811(8) 0.3423(4) 0.0371(18) Uani 1 1 d . . . . .
H13 H -0.1127 0.3881 0.3833 0.045 Uiso 1 1 calc R U . . .
N1 N -0.3389(5) 0.3739(4) 0.2829(3) 0.0269(12) Uani 1 1 d . . . . .
N2 N 0.8012(6) 0.6226(6) 0.2446(3) 0.0366(14) Uani 1 1 d . . . . .
N3 N 1.0716(6) 0.6362(6) 0.3393(4) 0.0409(16) Uani 1 1 d . . . . .
N4 N 1.1278(7) 0.6170(6) 0.2224(4) 0.0477(18) Uani 1 1 d . . . . .
O1 O 0.5684(5) 0.5970(4) 0.4225(3) 0.0363(13) Uani 1 1 d . . . . .
O2 O 0.8099(5) 0.5757(4) 0.4580(3) 0.0356(12) Uani 1 1 d . . . . .
O3 O 0.8195(7) 0.8353(4) 0.4401(3) 0.0518(18) Uani 1 1 d . . . . .
H14 H 0.8630 0.8437 0.4729 0.078 Uiso 1 1 calc R U . . .
O4 O 0.4837(8) 0.5107(5) 0.2152(4) 0.0646(19) Uani 1 1 d . . . . .
H15 H 0.5165 0.5764 0.2357 0.097 Uiso 1 1 d R U . . .
H16 H 0.4023 0.5397 0.1992 0.097 Uiso 1 1 d R U . . .
O5 O 0.6867(8) 0.5796(7) 0.1250(4) 0.077(3) Uani 1 1 d . . . . .
Cu1 Cu 0.47750(7) 0.37212(6) 0.28526(4) 0.0234(2) Uani 1 1 d . . . . .
O6 O 0.4954(9) 0.3873(9) 0.0848(4) 0.101(4) Uani 1 1 d . . . . .
P1 P 0.45171(15) 0.55551(13) 0.38444(9) 0.0251(4) Uani 1 1 d . . . . .
O7 O 0.4447(5) 0.6176(4) 0.3223(3) 0.0406(13) Uani 1 1 d . . . . .
O8 O 0.4706(5) 0.2947(4) 0.2005(3) 0.0347(11) Uani 1 1 d . . . . .
H17 H 0.5202 0.2438 0.2011 0.052 Uiso 1 1 d R U . . .
H18 H 0.4974 0.3286 0.1650 0.052 Uiso 1 1 d R U . . .
N5 N 0.2941(5) 0.3716(4) 0.2828(3) 0.0256(11) Uani 1 1 d . . . . .
O9 O 0.4749(5) 0.4480(3) 0.3698(2) 0.0261(10) Uani 1 1 d . . . . .
O10 O 0.8062(6) 0.7326(4) 0.5659(3) 0.0422(14) Uani 1 1 d . . . . .
H19 H 0.8190 0.7916 0.5669 0.063 Uiso 1 1 calc R U . . .
O11 O 0.3492(5) 0.5682(5) 0.4331(3) 0.0433(14) Uani 1 1 d . . . . .
N6 N 0.8562(6) 0.6444(5) 0.3525(3) 0.0315(14) Uani 1 1 d . . . . .
N7 N 0.9896(9) 0.6045(8) 0.1338(4) 0.068(3) Uani 1 1 d . . . . .
H20 H 1.0465 0.5995 0.1050 0.082 Uiso 1 1 calc R U . . .
H21 H 0.9171 0.6031 0.1201 0.082 Uiso 1 1 calc R U . . .
O12 O 0.1109(9) 0.5376(9) 0.4689(5) 0.091(3) Uani 1 1 d . . . . .
O13 O 0.4897(7) 0.2323(5) 0.3535(4) 0.0610(19) Uani 1 1 d . . . . .
H22 H 0.4668 0.2438 0.3967 0.091 Uiso 1 1 d R U . . .
H23 H 0.5656 0.2126 0.3591 0.091 Uiso 1 1 d R U . . .
C18 C 0.9243(7) 0.6221(6) 0.2493(4) 0.0341(16) Uani 1 1 d . . . . .
C19 C 1.0142(9) 0.6148(6) 0.2010(4) 0.0420(19) Uani 1 1 d . . . . .
O14 O 0.3160(8) 0.6075(10) 0.1336(4) 0.095(3) Uani 1 1 d . . . . .
C20 C 1.1476(8) 0.6278(7) 0.2893(5) 0.046(2) Uani 1 1 d . . . . .
H24 H 1.2271 0.6295 0.3020 0.056 Uiso 1 1 calc R U . . .
O15 O 0.1592(13) 0.6076(13) 0.0190(6) 0.146(6) Uani 1 1 d . . . . .

loop_
_atom_site_aniso_label
_atom_site_aniso_U_11
_atom_site_aniso_U_22
_atom_site_aniso_U_33
_atom_site_aniso_U_23
_atom_site_aniso_U_13
_atom_site_aniso_U_12
C1 0.026(4) 0.034(4) 0.021(3) -0.001(3) -0.005(3) -0.002(3)
C2 0.019(3) 0.034(4) 0.026(3) -0.005(3) 0.002(2) -0.001(3)
C3 0.015(3) 0.026(3) 0.030(3) -0.005(3) 0.000(2) -0.001(2)
C4 0.017(3) 0.028(3) 0.033(3) -0.007(4) -0.002(3) 0.003(3)
C5 0.019(4) 0.072(6) 0.033(4) -0.008(4) 0.003(3) 0.009(4)
C6 0.018(3) 0.037(4) 0.026(3) 0.002(3) -0.003(2) 0.004(3)
C7 0.031(4) 0.027(4) 0.035(4) -0.005(3) -0.001(3) -0.008(3)
C8 0.030(4) 0.026(3) 0.039(4) 0.002(3) 0.005(3) 0.001(3)
C9 0.027(4) 0.032(4) 0.033(4) -0.005(3) -0.002(3) 0.000(3)
C10 0.023(4) 0.046(4) 0.031(4) 0.000(4) -0.001(3) -0.003(3)
C11 0.038(4) 0.028(4) 0.026(3) 0.002(3) -0.005(3) -0.003(3)
C12 0.029(4) 0.046(5) 0.033(4) -0.006(3) -0.002(3) 0.002(4)
C13 0.020(3) 0.043(4) 0.032(4) -0.007(4) 0.001(3) -0.002(3)
C14 0.018(3) 0.052(5) 0.029(4) -0.009(4) 0.001(3) 0.001(3)
C15 0.018(3) 0.056(5) 0.027(3) -0.005(3) 0.003(3) 0.002(3)
C16 0.038(4) 0.037(4) 0.030(4) 0.000(3) -0.002(3) -0.013(3)
C17 0.017(3) 0.066(6) 0.028(3) -0.012(4) -0.002(3) 0.001(4)
N1 0.021(3) 0.028(3) 0.032(3) -0.012(3) -0.002(2) 0.002(2)
N2 0.035(3) 0.046(4) 0.028(3) -0.003(3) -0.002(3) 0.003(3)
N3 0.029(3) 0.044(4) 0.050(4) -0.001(3) 0.002(3) 0.005(3)
N4 0.042(4) 0.044(4) 0.057(5) 0.002(4) 0.011(3) 0.003(3)
O1 0.035(3) 0.035(3) 0.039(3) 0.003(2) -0.011(2) -0.013(2)
O2 0.039(3) 0.029(3) 0.038(3) 0.002(2) 0.002(2) 0.003(2)
O3 0.086(5) 0.031(3) 0.038(3) -0.001(2) 0.001(3) -0.024(3)
O4 0.071(5) 0.054(4) 0.069(4) -0.006(3) 0.011(4) 0.005(4)
O5 0.072(6) 0.098(7) 0.062(5) -0.009(4) -0.020(4) 0.005(5)
Cu1 0.0130(4) 0.0285(4) 0.0286(4) -0.0077(3) -0.0002(3) -0.0001(3)
O6 0.093(7) 0.157(10) 0.054(5) 0.029(6) 0.007(4) 0.033(7)
P1 0.0192(9) 0.0241(8) 0.0320(9) -0.0057(7) -0.0004(7) -0.0024(6)
O7 0.043(3) 0.032(3) 0.047(3) 0.003(2) -0.016(3) -0.002(2)
O8 0.025(3) 0.037(3) 0.042(3) -0.013(2) 0.001(2) 0.004(2)
N5 0.015(3) 0.029(3) 0.032(3) -0.005(3) 0.002(2) -0.002(2)
O9 0.024(2) 0.026(2) 0.028(2) -0.0066(18) -0.001(2) 0.003(2)
O10 0.053(4) 0.037(3) 0.036(3) -0.008(2) -0.015(3) -0.009(3)
O11 0.031(3) 0.049(4) 0.050(3) -0.010(3) 0.009(3) 0.005(3)
N6 0.028(3) 0.040(4) 0.027(3) -0.007(3) 0.001(2) -0.002(3)
N7 0.068(6) 0.094(7) 0.042(4) -0.012(4) 0.014(4) 0.018(6)
O12 0.074(6) 0.122(8) 0.077(6) -0.015(6) -0.003(5) 0.003(6)
O13 0.060(5) 0.044(4) 0.079(5) 0.004(3) 0.005(4) 0.003(3)
C18 0.039(4) 0.026(4) 0.037(4) -0.007(3) 0.007(3) 0.005(3)
C19 0.055(5) 0.033(4) 0.038(4) -0.007(3) 0.010(4) 0.000(4)
O14 0.061(6) 0.152(10) 0.071(5) -0.006(6) 0.008(4) -0.009(6)
C20 0.030(4) 0.051(5) 0.058(5) 0.000(5) 0.009(4) 0.003(4)
O15 0.139(12) 0.215(15) 0.084(7) -0.066(9) 0.035(7) -0.067(12)

loop_
_atom_type_symbol
_atom_type_description
_atom_type_scat_dispersion_real
_atom_type_scat_dispersion_imag
_atom_type_scat_source
C C 0.0033 0.0016 'International Tables Vol C Tables 4.2.6.8 and 6.1.1.4'
H H 0.0000 0.0000 'International Tables Vol C Tables 4.2.6.8 and 6.1.1.4'
Cu Cu 0.3201 1.2651 'International Tables Vol C Tables 4.2.6.8 and 6.1.1.4'
N N 0.0061 0.0033 'International Tables Vol C Tables 4.2.6.8 and 6.1.1.4'
O O 0.0106 0.0060 'International Tables Vol C Tables 4.2.6.8 and 6.1.1.4'
P P 0.1023 0.0942 'International Tables Vol C Tables 4.2.6.8 and 6.1.1.4'

loop_
_geom_angle_atom_site_label_1
_geom_angle_atom_site_label_2
_geom_angle_atom_site_label_3
_geom_angle
_geom_angle_site_symmetry_1
_geom_angle_site_symmetry_3
_geom_angle_publ_flag
O10 C1 C7 112.7(6) . . ?
O10 C1 C11 106.3(6) . . ?
C7 C1 C11 103.2(6) . . ?
O10 C1 H00F 111.4 . . ?
C7 C1 H00F 111.4 . . ?
C11 C1 H00F 111.4 . . ?
N5 C2 C6 124.2(6) . . ?
N5 C2 H00G 117.9 . . ?
C6 C2 H00G 117.9 . . ?
C6 C3 C15 115.4(6) . . ?
C6 C3 C4 123.4(6) . . ?
C15 C3 C4 121.3(6) . . ?
C17 C4 C13 116.1(6) . . ?
C17 C4 C3 122.3(6) . . ?
C13 C4 C3 121.5(6) . . ?
N1 C5 C17 122.4(7) . . ?
N1 C5 H1 118.8 . . ?
C17 C5 H1 118.8 . . ?
C2 C6 C3 120.5(6) . . ?
C2 C6 H2 119.8 . . ?
C3 C6 H2 119.8 . . ?
O3 C7 C1 117.6(6) . . ?
O3 C7 C9 111.2(7) . . ?
C1 C7 C9 102.0(6) . . ?
O3 C7 H3 108.5 . . ?
C1 C7 H3 108.5 . . ?
C9 C7 H3 108.5 . . ?
N3 C8 N6 127.5(7) . . ?
N3 C8 C18 126.4(7) . . ?
N6 C8 C18 106.1(6) . . ?
O2 C9 N6 109.9(6) . . ?
O2 C9 C7 107.5(6) . . ?
N6 C9 C7 113.5(6) . . ?
O2 C9 H4 108.6 . . ?
N6 C9 H4 108.6 . . ?
C7 C9 H4 108.6 . . ?
N1 C10 C13 124.8(7) . . ?
N1 C10 H5 117.6 . . ?
C13 C10 H5 117.6 . . ?
O2 C11 C16 108.8(6) . . ?
O2 C11 C1 105.1(6) . . ?
C16 C11 C1 116.6(7) . . ?
O2 C11 H6 108.7 . . ?
C16 C11 H6 108.7 . . ?
C1 C11 H6 108.7 . . ?
N2 C12 N6 112.6(7) . . ?
N2 C12 H7 123.7 . . ?
N6 C12 H7 123.7 . . ?
C10 C13 C4 119.9(7) . . ?
C10 C13 H8 120.1 . . ?
C4 C13 H8 120.1 . . ?
N5 C14 C15 122.2(7) . . ?
N5 C14 H9 118.9 . . ?
C15 C14 H9 118.9 . . ?
C14 C15 C3 120.7(7) . . ?
C14 C15 H10 119.6 . . ?
C3 C15 H10 119.6 . . ?
O1 C16 C11 110.2(6) . . ?
O1 C16 H11 109.6 . . ?
C11 C16 H11 109.6 . . ?
O1 C16 H12 109.6 . . ?
C11 C16 H12 109.6 . . ?
H11 C16 H12 108.1 . . ?
C4 C17 C5 120.6(7) . . ?
C4 C17 H13 119.7 . . ?
C5 C17 H13 119.7 . . ?
C10 N1 C5 116.3(6) . . ?
C10 N1 Cu1 123.6(5) . 1_455 ?
C5 N1 Cu1 120.1(5) . 1_455 ?
C12 N2 C18 104.8(6) . . ?
C20 N3 C8 110.7(7) . . ?
C19 N4 C20 117.8(8) . . ?
C16 O1 P1 120.1(5) . . ?
C9 O2 C11 109.6(5) . . ?
C7 O3 H14 109.5 . . ?
Cu1 O4 H15 118.3 . . ?
Cu1 O4 H16 117.2 . . ?
H15 O4 H16 95.7 . . ?
O9 Cu1 O8 176.9(2) . . ?
O9 Cu1 N5 90.4(2) . . ?
O8 Cu1 N5 86.5(2) . . ?
O9 Cu1 N1 91.6(2) . 1_655 ?
O8 Cu1 N1 91.5(2) . 1_655 ?
N5 Cu1 N1 177.3(2) . 1_655 ?
O9 Cu1 O13 86.8(2) . . ?
O8 Cu1 O13 92.9(3) . . ?
N5 Cu1 O13 94.0(3) . . ?
N1 Cu1 O13 87.9(3) 1_655 . ?
O9 Cu1 O4 94.2(2) . . ?
O8 Cu1 O4 86.3(2) . . ?
N5 Cu1 O4 91.1(3) . . ?
N1 Cu1 O4 87.0(3) 1_655 . ?
O13 Cu1 O4 174.8(3) . . ?
O7 P1 O11 114.6(4) . . ?
O7 P1 O9 113.8(3) . . ?
O11 P1 O9 111.3(3) . . ?
O7 P1 O1 103.0(3) . . ?
O11 P1 O1 106.6(3) . . ?
O9 P1 O1 106.7(3) . . ?
Cu1 O8 H17 112.4 . . ?
Cu1 O8 H18 111.8 . . ?
H17 O8 H18 101.9 . . ?
C2 N5 C14 116.9(6) . . ?
C2 N5 Cu1 123.3(5) . . ?
C14 N5 Cu1 119.8(5) . . ?
P1 O9 Cu1 132.4(3) . . ?
C1 O10 H19 109.5 . . ?
C8 N6 C12 106.3(6) . . ?
C8 N6 C9 125.6(6) . . ?
C12 N6 C9 128.0(7) . . ?
C19 N7 H20 120.0 . . ?
C19 N7 H21 120.0 . . ?
H20 N7 H21 120.0 . . ?
Cu1 O13 H22 112.5 . . ?
Cu1 O13 H23 111.7 . . ?
H22 O13 H23 102.0 . . ?
C8 C18 N2 110.1(6) . . ?
C8 C18 C19 117.0(8) . . ?
N2 C18 C19 132.9(8) . . ?
N4 C19 N7 120.0(9) . . ?
N4 C19 C18 118.4(8) . . ?
N7 C19 C18 121.7(10) . . ?
N3 C20 N4 129.6(9) . . ?
N3 C20 H24 115.2 . . ?
N4 C20 H24 115.2 . . ?

loop_
_geom_bond_atom_site_label_1
_geom_bond_atom_site_label_2
_geom_bond_distance
_geom_bond_site_symmetry_2
_geom_bond_publ_flag
C1 O10 1.413(9) . ?
C1 C7 1.506(10) . ?
C1 C11 1.524(10) . ?
C1 H00F 0.9800 . ?
C2 N5 1.325(9) . ?
C2 C6 1.373(10) . ?
C2 H00G 0.9300 . ?
C3 C6 1.389(9) . ?
C3 C15 1.417(10) . ?
C3 C4 1.485(9) . ?
C4 C17 1.379(10) . ?
C4 C13 1.394(10) . ?
C5 N1 1.347(10) . ?
C5 C17 1.402(10) . ?
C5 H1 0.9300 . ?
C6 H2 0.9300 . ?
C7 O3 1.405(9) . ?
C7 C9 1.536(11) . ?
C7 H3 0.9800 . ?
C8 N3 1.353(10) . ?
C8 N6 1.372(10) . ?
C8 C18 1.379(11) . ?
C9 O2 1.401(9) . ?
C9 N6 1.462(9) . ?
C9 H4 0.9800 . ?
C10 N1 1.326(9) . ?
C10 C13 1.372(10) . ?
C10 H5 0.9300 . ?
C11 O2 1.476(10) . ?
C11 C16 1.489(11) . ?
C11 H6 0.9800 . ?
C12 N2 1.311(10) . ?
C12 N6 1.377(10) . ?
C12 H7 0.9300 . ?
C13 H8 0.9300 . ?
C14 N5 1.362(9) . ?
C14 C15 1.372(11) . ?
C14 H9 0.9300 . ?
C15 H10 0.9300 . ?
C16 O1 1.425(9) . ?
C16 H11 0.9700 . ?
C16 H12 0.9700 . ?
C17 H13 0.9300 . ?
N1 Cu1 2.070(6) 1_455 ?
N2 C18 1.391(11) . ?
N3 C20 1.312(11) . ?
N4 C19 1.348(13) . ?
N4 C20 1.348(13) . ?
O1 P1 1.617(5) . ?
O3 H14 0.8200 . ?
O4 Cu1 2.347(8) . ?
O4 H15 1.0534 . ?
O4 H16 1.0478 . ?
Cu1 O9 1.966(4) . ?
Cu1 O8 1.982(5) . ?
Cu1 N5 2.067(5) . ?
Cu1 N1 2.070(6) 1_655 ?
Cu1 O13 2.344(7) . ?
P1 O7 1.494(6) . ?
P1 O11 1.513(6) . ?
P1 O9 1.522(5) . ?
O8 H17 0.8931 . ?
O8 H18 0.8920 . ?
O10 H19 0.8200 . ?
N7 C19 1.364(11) . ?
N7 H20 0.8600 . ?
N7 H21 0.8600 . ?
O13 H22 0.9040 . ?
O13 H23 0.9030 . ?
C18 C19 1.394(11) . ?
C20 H24 0.9300 . ?

loop_
_geom_hbond_atom_site_label_D
_geom_hbond_atom_site_label_H
_geom_hbond_atom_site_label_A
_geom_hbond_distance_DH
_geom_hbond_distance_HA
_geom_hbond_distance_DA
_geom_hbond_angle_DHA
_geom_hbond_site_symmetry_A
C5 H1 O9 0.93 2.50 3.002(9) 113.7 1_455
C7 H3 O1 0.98 2.46 3.015(9) 115.4 .
C10 H5 O8 0.93 2.57 3.063(9) 113.2 1_455
C11 H6 O5 0.98 2.66 3.542(12) 150.3 2_665
C12 H7 O1 0.93 2.48 3.212(10) 136.1 .
O3 H14 O10 0.82 2.47 2.856(9) 110.2 .
O3 H14 O11 0.82 2.22 2.848(9) 133.9 4_566
O4 H15 O7 1.05 1.97 2.607(9) 115.6 .
O4 H16 O14 1.05 1.87 2.815(13) 148.6 .
O8 H17 O7 0.89 1.83 2.644(8) 150.2 3_645
O8 H18 O6 0.89 1.78 2.626(11) 158.4 .
O10 H19 O11 0.82 1.95 2.768(9) 178.7 4_566
N7 H20 O15 0.86 2.12 2.964(14) 166.1 1_655
N7 H21 O5 0.86 2.62 3.435(15) 158.9 .
O13 H23 O14 0.90 1.97 2.788(13) 150.4 3_645
C20 H24 O7 0.93 2.49 3.413(11) 171.9 1_655

loop_
_geom_torsion_atom_site_label_1
_geom_torsion_atom_site_label_2
_geom_torsion_atom_site_label_3
_geom_torsion_atom_site_label_4
_geom_torsion
_geom_torsion_site_symmetry_1
_geom_torsion_site_symmetry_2
_geom_torsion_site_symmetry_3
_geom_torsion_site_symmetry_4
_geom_torsion_publ_flag
C6 C3 C4 C17 -167.1(8) . . . . ?
C15 C3 C4 C17 13.5(12) . . . . ?
C6 C3 C4 C13 11.2(13) . . . . ?
C15 C3 C4 C13 -168.2(8) . . . . ?
N5 C2 C6 C3 -2.2(13) . . . . ?
C15 C3 C6 C2 -0.7(11) . . . . ?
C4 C3 C6 C2 179.8(7) . . . . ?
O10 C1 C7 O3 -42.4(10) . . . . ?
C11 C1 C7 O3 -156.7(7) . . . . ?
O10 C1 C7 C9 79.5(7) . . . . ?
C11 C1 C7 C9 -34.8(7) . . . . ?
O3 C7 C9 O2 155.2(6) . . . . ?
C1 C7 C9 O2 29.0(7) . . . . ?
O3 C7 C9 N6 -83.1(8) . . . . ?
C1 C7 C9 N6 150.8(6) . . . . ?
O10 C1 C11 O2 -89.4(7) . . . . ?
C7 C1 C11 O2 29.4(7) . . . . ?
O10 C1 C11 C16 150.0(6) . . . . ?
C7 C1 C11 C16 -91.2(7) . . . . ?
N1 C10 C13 C4 1.2(15) . . . . ?
C17 C4 C13 C10 -2.0(12) . . . . ?
C3 C4 C13 C10 179.5(7) . . . . ?
N5 C14 C15 C3 -3.1(14) . . . . ?
C6 C3 C15 C14 3.2(11) . . . . ?
C4 C3 C15 C14 -177.3(8) . . . . ?
O2 C11 C16 O1 -61.2(8) . . . . ?
C1 C11 C16 O1 57.4(9) . . . . ?
C13 C4 C17 C5 2.6(13) . . . . ?
C3 C4 C17 C5 -178.9(9) . . . . ?
N1 C5 C17 C4 -2.4(16) . . . . ?
C13 C10 N1 C5 -0.8(13) . . . . ?
C13 C10 N1 Cu1 -178.9(7) . . . 1_455 ?
C17 C5 N1 C10 1.3(13) . . . . ?
C17 C5 N1 Cu1 179.6(8) . . . 1_455 ?
N6 C12 N2 C18 1.7(10) . . . . ?
N6 C8 N3 C20 -177.9(8) . . . . ?
C18 C8 N3 C20 2.4(13) . . . . ?
C11 C16 O1 P1 175.0(5) . . . . ?
N6 C9 O2 C11 -134.9(6) . . . . ?
C7 C9 O2 C11 -10.9(8) . . . . ?
C16 C11 O2 C9 114.0(7) . . . . ?
C1 C11 O2 C9 -11.6(8) . . . . ?
C16 O1 P1 O7 177.9(6) . . . . ?
C16 O1 P1 O11 56.9(7) . . . . ?
C16 O1 P1 O9 -62.1(6) . . . . ?
C6 C2 N5 C14 2.4(11) . . . . ?
C6 C2 N5 Cu1 -178.9(6) . . . . ?
C15 C14 N5 C2 0.3(12) . . . . ?
C15 C14 N5 Cu1 -178.5(7) . . . . ?
O7 P1 O9 Cu1 -9.0(5) . . . . ?
O11 P1 O9 Cu1 122.2(4) . . . . ?
O1 P1 O9 Cu1 -121.9(4) . . . . ?
N3 C8 N6 C12 -177.9(8) . . . . ?
C18 C8 N6 C12 1.9(9) . . . . ?
N3 C8 N6 C9 1.3(13) . . . . ?
C18 C8 N6 C9 -178.9(7) . . . . ?
N2 C12 N6 C8 -2.4(10) . . . . ?
N2 C12 N6 C9 178.5(8) . . . . ?
O2 C9 N6 C8 -107.3(8) . . . . ?
C7 C9 N6 C8 132.3(8) . . . . ?
O2 C9 N6 C12 71.7(10) . . . . ?
C7 C9 N6 C12 -48.7(11) . . . . ?
N3 C8 C18 N2 178.8(8) . . . . ?
N6 C8 C18 N2 -1.0(9) . . . . ?
N3 C8 C18 C19 -3.0(13) . . . . ?
N6 C8 C18 C19 177.2(7) . . . . ?
C12 N2 C18 C8 -0.4(10) . . . . ?
C12 N2 C18 C19 -178.2(9) . . . . ?
C20 N4 C19 N7 179.7(10) . . . . ?
C20 N4 C19 C18 -1.0(12) . . . . ?
C8 C18 C19 N4 2.1(11) . . . . ?
N2 C18 C19 N4 179.7(9) . . . . ?
C8 C18 C19 N7 -178.5(9) . . . . ?
N2 C18 C19 N7 -0.9(15) . . . . ?
C8 N3 C20 N4 -1.0(15) . . . . ?
C19 N4 C20 N3 0.5(17) . . . . ?
